data_7221683
loop_
_publ_author_name
'Mouchaham, Georges'
'Gualino, Marion'
'Roques, Nans'
'Duhayon, Carine'
'Brand\`es, St\'ephane'
'Sutter, Jean-Pascal'

_publ_section_title
;
 Supramolecular open-framework architectures based on dicarboxylate H-bond
 acceptors and polytopic cations with three/four N--H+donor units
;
_journal_issue 46
_journal_name_full CrystEngComm
_journal_page_first 8906
_journal_paper_doi 10.1039/C5CE01070E
_journal_volume 17
_journal_year 2015
_chemical_formula_moiety 'C25 H28 N4 O4, 2(C2 O4), 5(H2 O)'
_chemical_formula_sum 'C29 H38 N4 O17'
_chemical_formula_weight 714.64
_space_group_IT_number 88
_symmetry_cell_setting tetragonal
_symmetry_space_group_name_Hall '-I 4ad'
_symmetry_space_group_name_H-M 'I 41/a :2'
_atom_sites_solution_hydrogens difmap
_atom_sites_solution_primary other
_audit_update_record
;
2015-07-03 deposited with the CCDC.
2015-07-13 downloaded from the CCDC.
;
_cell_angle_alpha 90
_cell_angle_beta 90
_cell_angle_gamma 90
_cell_formula_units_Z 40
_cell_length_a 38.2977(5)
_cell_length_b 38.2977(5)
_cell_length_c 22.9827(4)
_cell_measurement_reflns_used 29151
_cell_measurement_temperature 110
_cell_measurement_theta_max 72
_cell_measurement_theta_min 3
_cell_volume 33709.0(9)
_computing_cell_refinement 'CrysAlis, (Oxford Diffraction, 2002)'
_computing_data_collection 'Gemini, (Oxford Diffraction, 2006)'
_computing_data_reduction 'CrysAlis, (Oxford Diffraction, 2002)'
_computing_molecular_graphics 'CAMERON (Watkin et al., 1996)'
_computing_publication_material 'CRYSTALS (Betteridge et al., 2003)'
_computing_structure_refinement 'CRYSTALS (Betteridge et al., 2003)'
_computing_structure_solution 'Superflip (Palatinus & Chapuis, 2007)'
_diffrn_ambient_temperature 110
_diffrn_measured_fraction_theta_full 0.997
_diffrn_measured_fraction_theta_max 0.997
_diffrn_measurement_device Area
_diffrn_measurement_device_type 'Oxford Diffraction Gemini'
_diffrn_measurement_method '\f & \w scans'
_diffrn_radiation_monochromator graphite
_diffrn_radiation_type 'Cu K\a'
_diffrn_radiation_wavelength 1.54180
_diffrn_reflns_av_R_equivalents 0.052
_diffrn_reflns_limit_h_max 47
_diffrn_reflns_limit_h_min -47
_diffrn_reflns_limit_k_max 47
_diffrn_reflns_limit_k_min 47
_diffrn_reflns_limit_l_max 28
_diffrn_reflns_limit_l_min 28
_diffrn_reflns_number 171562
_diffrn_reflns_theta_full 71.740
_diffrn_reflns_theta_max 71.740
_diffrn_reflns_theta_min 3.218
_diffrn_standards_number 0
_exptl_absorpt_coefficient_mu 1.008
_exptl_absorpt_correction_T_max 0.85
_exptl_absorpt_correction_T_min 0.72
_exptl_absorpt_correction_type multi-scan
_exptl_absorpt_process_details 'CrysAlis, (Oxford Diffraction, 2002)'
_exptl_crystal_colour colorless
_exptl_crystal_density_diffrn 1.408
_exptl_crystal_density_method 'not measured'
_exptl_crystal_description block
_exptl_crystal_F_000 15040
_exptl_crystal_size_max 0.200
_exptl_crystal_size_mid 0.200
_exptl_crystal_size_min 0.200
_platon_squeeze_details
;
The squeeze output implies that 1886 electrons were removed 
from the unit cell contents, which can be associated to 
1886/16=12 water molecules in the asymmetric unit 
(Space group I 41/a, general multiplicity = 16) and 
around 5 water molecules in the overall formulation. 
The contribution of those disordered water molecules were 
included in the formula weight, density, and other calculations.
;
_refine_diff_density_max 0.43
_refine_diff_density_min -0.44
_refine_ls_extinction_method None
_refine_ls_goodness_of_fit_ref 1.0691
_refine_ls_hydrogen_treatment constr
_refine_ls_matrix_type full
_refine_ls_number_parameters 1014
_refine_ls_number_reflns 13902
_refine_ls_number_restraints 0
_refine_ls_R_factor_all 0.0803
_refine_ls_R_factor_gt 0.0743
_refine_ls_shift/su_max 0.0007954
_refine_ls_shift/su_mean 0.0001076
_refine_ls_structure_factor_coef F
_refine_ls_weighting_details
;
 Method, part 1, Chebychev polynomial, (Watkin, 1994, Prince, 1982) 
 [weight] = 1.0/[A~0~*T~0~(x)+A~1~*T~1~(x) ... +A~n-1~]*T~n-1~(x)] 
 where A~i~ are the Chebychev coefficients listed below and x= Fcalc/Fmax 
 Method = Robust Weighting (Prince, 1982) 
 W = [weight] * [1-(deltaF/6*sigmaF)^2^]^2^ 
 A~i~ are: 
 15.8 20.2 14.0 3.72 
;
_refine_ls_weighting_scheme calc
_refine_ls_wR_factor_all 0.0838
_refine_ls_wR_factor_gt 0.0811
_refine_ls_wR_factor_ref 0.0803
_reflns_limit_h_max 33
_reflns_limit_h_min -32
_reflns_limit_k_max 47
_reflns_limit_k_min 0
_reflns_limit_l_max 27
_reflns_limit_l_min 0
_reflns_number_gt 14619
_reflns_number_total 16442
_reflns_threshold_expression I>2.0\s(I)
_oxford_refine_ls_r_factor_ref 0.0711
_oxford_reflns_number_all 16375
_oxford_reflns_threshold_expression_ref I>3.0\s(I)
_cod_data_source_file c5ce01070e2.cif
_cod_data_source_block cpd4
_cod_depositor_comments
;
The following automatic conversions were performed:

'_atom_sites_solution_primary' value 'Other' changed to 'other'
according to
/usr/data/users/saulius/crontab/automatic-downloads/rss-feeds/RSC/lib/dictionaries/cif_core.dic
dictionary named 'cif_core.dic' version 2.4.2 from 2011-04-26.

Automatic conversion script
Id: cif_fix_values 3271 2015-04-21 07:52:19Z andrius 

 Adding full bibliography for 7221680--7221684.cif.
;
_cod_original_cell_volume 33709.0(8)
_cod_original_sg_symbol_H-M 'I 41/a '
_cod_database_code 7221683

loop_
_symmetry_equiv_pos_as_xyz
x,y,z
-x,-y,-z
x+1/2,y+1/2,z+1/2
-x+1/2,-y+1/2,-z+1/2
y+3/4,-x+3/4,z+3/4
-y+3/4,x+3/4,-z+3/4
y+5/4,-x+5/4,z+5/4
-y+5/4,x+5/4,-z+5/4
x+1/2,y,-z+1/2
-x+1/2,-y,z+1/2
x+1,y+1/2,-z+1
-x+1,-y+1/2,z+1
-y+3/4,x+1/4,z+1/4
y+3/4,-x+1/4,-z+1/4
-y+5/4,x+3/4,z+3/4
y+5/4,-x+3/4,-z+3/4

loop_
_atom_site_label
_atom_site_type_symbol
_atom_site_fract_x
_atom_site_fract_y
_atom_site_fract_z
_atom_site_U_iso_or_equiv
_atom_site_occupancy
_atom_site_adp_type
_atom_site_refinement_flags_posn
_atom_site_refinement_flags_adp
C1 C 0.36002(5) 0.45024(5) 0.52992(8) 0.0355 1.0000 Uani . .
O1 O 0.36785(4) 0.44570(5) 0.58264(6) 0.0471 1.0000 Uani . .
C2 C 0.32078(5) 0.45602(5) 0.51673(7) 0.0289 1.0000 Uani . .
O2 O 0.38074(4) 0.45059(5) 0.48868(6) 0.0508 1.0000 Uani . .
C3 C 0.53071(6) 0.35230(6) 1.02597(9) 0.0436 1.0000 Uani . .
O3 O 0.30092(4) 0.45869(4) 0.55949(6) 0.0363 1.0000 Uani . .
C4 C 0.57039(6) 0.35139(5) 1.01161(8) 0.0349 1.0000 Uani . .
O4 O 0.31203(4) 0.45758(4) 0.46381(6) 0.0375 1.0000 Uani . .
C5 C 0.37742(5) 0.44270(5) 0.98379(8) 0.0323 1.0000 Uani . .
O5 O 0.50981(4) 0.35227(6) 0.98486(7) 0.0626 1.0000 Uani . .
C6 C 0.33788(5) 0.43955(5) 0.97171(8) 0.0344 1.0000 Uani . .
O6 O 0.52322(4) 0.35261(5) 1.07927(7) 0.0593 1.0000 Uani . .
C7 C 0.51970(5) 0.35499(5) 0.48698(8) 0.0301 1.0000 Uani . .
O7 O 0.57939(4) 0.35447(4) 0.95921(6) 0.0425 1.0000 Uani . .
C8 C 0.55930(5) 0.35493(6) 0.47415(8) 0.0363 1.0000 Uani . .
O8 O 0.59100(4) 0.34770(4) 1.05357(6) 0.0440 1.0000 Uani . .
C9 C 0.49385(5) 0.49009(6) 0.76493(8) 0.0374 1.0000 Uani . .
O9 O 0.38648(4) 0.44633(5) 1.03613(6) 0.0449 1.0000 Uani . .
C10 C 0.50326(5) 0.52909(5) 0.75584(7) 0.0292 1.0000 Uani . .
O10 O 0.39735(4) 0.44185(4) 0.94106(6) 0.0402 1.0000 Uani . .
O11 O 0.31790(4) 0.43704(6) 1.01331(7) 0.0630 1.0000 Uani . .
O12 O 0.32856(4) 0.43983(4) 0.91893(6) 0.0437 1.0000 Uani . .
O13 O 0.51072(4) 0.35317(4) 0.53953(6) 0.0419 1.0000 Uani . .
O14 O 0.49993(4) 0.35669(4) 0.44411(6) 0.0367 1.0000 Uani . .
O15 O 0.57963(4) 0.35853(6) 0.51543(7) 0.0635 1.0000 Uani . .
O16 O 0.56818(4) 0.35152(5) 0.42143(6) 0.0452 1.0000 Uani . .
O17 O 0.48882(5) 0.48052(4) 0.81683(6) 0.0457 1.0000 Uani . .
O18 O 0.49185(5) 0.47101(4) 0.72167(6) 0.0586 1.0000 Uani . .
O19 O 0.50876(4) 0.54663(4) 0.80072(6) 0.0368 1.0000 Uani . .
O20 O 0.50462(4) 0.53976(4) 0.70405(5) 0.0357 1.0000 Uani . .
C21 C 0.59215(5) 0.45571(5) 0.85241(7) 0.0259 1.0000 Uani . .
C22 C 0.61256(5) 0.43173(5) 0.89368(7) 0.0304 1.0000 Uani . .
O23 O 0.63364(4) 0.45480(3) 0.92947(5) 0.0349 1.0000 Uani . .
C24 C 0.64725(5) 0.44276(5) 0.97939(7) 0.0281 1.0000 Uani . .
C25 C 0.66768(5) 0.46681(5) 1.01038(8) 0.0319 1.0000 Uani . .
C26 C 0.68203(5) 0.45660(5) 1.06233(8) 0.0320 1.0000 Uani . .
N27 N 0.67635(4) 0.42446(5) 1.08313(6) 0.0339 1.0000 Uani . .
C28 C 0.65716(5) 0.40125(5) 1.05374(8) 0.0333 1.0000 Uani . .
C29 C 0.64201(5) 0.40936(5) 1.00134(7) 0.0302 1.0000 Uani . .
C30 C 0.61832(4) 0.47610(5) 0.81521(7) 0.0244 1.0000 Uani . .
O31 O 0.59849(3) 0.49732(3) 0.77474(5) 0.0259 1.0000 Uani . .
C32 C 0.61516(4) 0.51006(4) 0.72802(7) 0.0211 1.0000 Uani . .
C33 C 0.65104(4) 0.50713(4) 0.71798(7) 0.0229 1.0000 Uani . .
C34 C 0.66440(4) 0.52016(4) 0.66687(7) 0.0246 1.0000 Uani . .
N35 N 0.64366(4) 0.53527(4) 0.62703(6) 0.0254 1.0000 Uani . .
C36 C 0.60935(5) 0.53947(5) 0.63680(7) 0.0280 1.0000 Uani . .
C37 C 0.59426(5) 0.52738(5) 0.68694(7) 0.0271 1.0000 Uani . .
C38 C 0.56793(5) 0.43362(5) 0.81444(7) 0.0266 1.0000 Uani . .
O39 O 0.58983(3) 0.41162(3) 0.77855(5) 0.0284 1.0000 Uani . .
C40 C 0.57527(5) 0.39695(5) 0.73133(7) 0.0257 1.0000 Uani . .
C41 C 0.59855(5) 0.38218(5) 0.69169(8) 0.0344 1.0000 Uani . .
C42 C 0.58532(5) 0.36799(6) 0.64111(8) 0.0380 1.0000 Uani . .
N43 N 0.55101(4) 0.36753(4) 0.63076(6) 0.0298 1.0000 Uani . .
C44 C 0.52824(5) 0.38051(5) 0.66942(7) 0.0276 1.0000 Uani . .
C45 C 0.53924(5) 0.39569(5) 0.72044(7) 0.0256 1.0000 Uani . .
C46 C 0.56963(5) 0.48110(5) 0.88771(7) 0.0315 1.0000 Uani . .
O47 O 0.54689(4) 0.45979(4) 0.92341(5) 0.0381 1.0000 Uani . .
C48 C 0.54010(5) 0.46816(5) 0.97872(7) 0.0294 1.0000 Uani . .
C49 C 0.55060(5) 0.49854(5) 1.00633(8) 0.0335 1.0000 Uani . .
C50 C 0.54073(6) 0.50351(6) 1.06315(8) 0.0421 1.0000 Uani . .
N51 N 0.52152(5) 0.47978(5) 1.09167(7) 0.0417 1.0000 Uani . .
C52 C 0.51149(6) 0.45018(6) 1.06629(9) 0.0421 1.0000 Uani . .
C53 C 0.52026(5) 0.44357(6) 1.00940(8) 0.0381 1.0000 Uani . .
C54 C 0.39683(5) 0.54962(5) 0.60504(7) 0.0316 1.0000 Uani . .
C55 C 0.42209(5) 0.56996(6) 0.64383(7) 0.0368 1.0000 Uani . .
O56 O 0.40046(4) 0.59164(4) 0.68055(5) 0.0432 1.0000 Uani . .
C57 C 0.41399(5) 0.60430(5) 0.73029(7) 0.0331 1.0000 Uani . .
C58 C 0.44796(5) 0.59920(5) 0.74904(8) 0.0332 1.0000 Uani . .
C59 C 0.45746(5) 0.61251(5) 0.80222(8) 0.0341 1.0000 Uani . .
N60 N 0.43485(4) 0.63056(5) 0.83532(7) 0.0361 1.0000 Uani . .
C61 C 0.40200(5) 0.63642(6) 0.81694(8) 0.0375 1.0000 Uani . .
C62 C 0.39070(5) 0.62387(6) 0.76463(8) 0.0377 1.0000 Uani . .
C63 C 0.41790(5) 0.52432(5) 0.56680(7) 0.0288 1.0000 Uani . .
O64 O 0.44091(3) 0.54524(3) 0.53127(5) 0.0297 1.0000 Uani . .
C65 C 0.45637(4) 0.52953(5) 0.48579(7) 0.0243 1.0000 Uani . .
C66 C 0.47509(5) 0.55157(5) 0.44847(8) 0.0307 1.0000 Uani . .
C67 C 0.49007(5) 0.53775(5) 0.39942(8) 0.0316 1.0000 Uani . .
N68 N 0.48756(4) 0.50336(4) 0.38792(6) 0.0266 1.0000 Uani . .
C69 C 0.47081(4) 0.48172(5) 0.42439(7) 0.0255 1.0000 Uani . .
C70 C 0.45483(4) 0.49390(5) 0.47406(7) 0.0250 1.0000 Uani . .
C71 C 0.37627(5) 0.57554(5) 0.56730(7) 0.0308 1.0000 Uani . .
O72 O 0.35408(3) 0.55536(4) 0.52942(5) 0.0323 1.0000 Uani . .
C73 C 0.34117(5) 0.57110(5) 0.48165(7) 0.0288 1.0000 Uani . .
C74 C 0.34307(5) 0.60707(5) 0.47119(8) 0.0299 1.0000 Uani . .
C75 C 0.32982(5) 0.61942(5) 0.41939(8) 0.0307 1.0000 Uani . .
N76 N 0.31570(4) 0.59771(4) 0.37993(6) 0.0318 1.0000 Uani . .
C77 C 0.31281(5) 0.56330(5) 0.39022(8) 0.0339 1.0000 Uani . .
C78 C 0.32496(5) 0.54926(6) 0.44139(8) 0.0348 1.0000 Uani . .
C79 C 0.37161(5) 0.52813(6) 0.64237(8) 0.0364 1.0000 Uani . .
O80 O 0.39350(4) 0.50534(4) 0.67694(6) 0.0420 1.0000 Uani . .
C81 C 0.38149(5) 0.49165(5) 0.72648(7) 0.0300 1.0000 Uani . .
C82 C 0.40532(5) 0.47054(5) 0.75684(8) 0.0344 1.0000 Uani . .
C83 C 0.39581(5) 0.45692(5) 0.80895(8) 0.0328 1.0000 Uani . .
N84 N 0.36386(4) 0.46284(4) 0.83084(6) 0.0302 1.0000 Uani . .
C85 C 0.34039(5) 0.48227(5) 0.80164(8) 0.0296 1.0000 Uani . .
C86 C 0.34814(5) 0.49713(5) 0.74896(7) 0.0286 1.0000 Uani . .
C87 C 0.5000 0.2500 0.64750(10) 0.0316 1.0000 Uani S T
C88 C 0.52413(5) 0.27234(5) 0.68525(7) 0.0306 1.0000 Uani . .
O89 O 0.50214(3) 0.29388(3) 0.72158(5) 0.0302 1.0000 Uani . .
C90 C 0.51666(5) 0.30917(4) 0.76837(7) 0.0258 1.0000 Uani . .
C91 C 0.55227(5) 0.30893(4) 0.78072(7) 0.0261 1.0000 Uani . .
C92 C 0.56335(5) 0.32453(5) 0.83146(7) 0.0279 1.0000 Uani . .
N93 N 0.54066(4) 0.33946(4) 0.86832(6) 0.0282 1.0000 Uani . .
C94 C 0.50632(5) 0.34051(5) 0.85639(8) 0.0306 1.0000 Uani . .
C95 C 0.49353(5) 0.32590(5) 0.80653(8) 0.0304 1.0000 Uani . .
C96 C 0.47749(6) 0.27404(6) 0.60934(8) 0.0403 1.0000 Uani . .
O97 O 0.45741(5) 0.25074(4) 0.57248(6) 0.0482 1.0000 Uani . .
C98 C 0.44559(5) 0.26181(5) 0.52119(7) 0.0336 1.0000 Uani . .
C99 C 0.45039(5) 0.29528(5) 0.49874(8) 0.0338 1.0000 Uani . .
C100 C 0.43651(5) 0.30260(6) 0.44512(8) 0.0374 1.0000 Uani . .
N101 N 0.41853(4) 0.27856(5) 0.41493(7) 0.0371 1.0000 Uani . .
C102 C 0.41354(5) 0.24627(5) 0.43616(8) 0.0358 1.0000 Uani . .
C103 C 0.42660(6) 0.23713(5) 0.48910(8) 0.0365 1.0000 Uani . .
H221 H 0.6275 0.4159 0.8707 0.0363 1.0000 Uiso R .
H222 H 0.5963 0.4180 0.9185 0.0360 1.0000 Uiso R .
H251 H 0.6716 0.4899 0.9951 0.0376 1.0000 Uiso R .
H261 H 0.6961 0.4720 1.0842 0.0374 1.0000 Uiso R .
H281 H 0.6544 0.3787 1.0703 0.0383 1.0000 Uiso R .
H291 H 0.6290 0.3921 0.9805 0.0357 1.0000 Uiso R .
H301 H 0.6332 0.4913 0.8397 0.0281 1.0000 Uiso R .
H302 H 0.6322 0.4592 0.7925 0.0284 1.0000 Uiso R .
H331 H 0.6657 0.4961 0.7454 0.0268 1.0000 Uiso R .
H341 H 0.6887 0.5187 0.6590 0.0278 1.0000 Uiso R .
H361 H 0.5964 0.5506 0.6078 0.0322 1.0000 Uiso R .
H371 H 0.5701 0.5303 0.6939 0.0335 1.0000 Uiso R .
H382 H 0.5530 0.4186 0.8392 0.0322 1.0000 Uiso R .
H381 H 0.5530 0.4491 0.7895 0.0329 1.0000 Uiso R .
H411 H 0.6228 0.3826 0.6991 0.0399 1.0000 Uiso R .
H421 H 0.6004 0.3583 0.6126 0.0450 1.0000 Uiso R .
H441 H 0.5040 0.3791 0.6606 0.0317 1.0000 Uiso R .
H451 H 0.5231 0.4053 0.7479 0.0305 1.0000 Uiso R .
H461 H 0.5846 0.4957 0.9130 0.0374 1.0000 Uiso R .
H462 H 0.5553 0.4959 0.8612 0.0379 1.0000 Uiso R .
H491 H 0.5641 0.5159 0.9864 0.0386 1.0000 Uiso R .
H501 H 0.5471 0.5242 1.0832 0.0496 1.0000 Uiso R .
H521 H 0.4977 0.4341 1.0882 0.0494 1.0000 Uiso R .
H531 H 0.5133 0.4226 0.9905 0.0450 1.0000 Uiso R .
H551 H 0.4372 0.5856 0.6193 0.0431 1.0000 Uiso R .
H552 H 0.4364 0.5536 0.6676 0.0425 1.0000 Uiso R .
H581 H 0.4646 0.5868 0.7252 0.0380 1.0000 Uiso R .
H591 H 0.4806 0.6090 0.8160 0.0407 1.0000 Uiso R .
H611 H 0.3870 0.6500 0.8405 0.0433 1.0000 Uiso R .
H621 H 0.3674 0.6281 0.7513 0.0436 1.0000 Uiso R .
H631 H 0.4318 0.5083 0.5911 0.0335 1.0000 Uiso R .
H632 H 0.4013 0.5112 0.5412 0.0342 1.0000 Uiso R .
H661 H 0.4774 0.5762 0.4564 0.0355 1.0000 Uiso R .
H671 H 0.5029 0.5516 0.3726 0.0374 1.0000 Uiso R .
H691 H 0.4701 0.4575 0.4154 0.0291 1.0000 Uiso R .
H701 H 0.4429 0.4783 0.4991 0.0299 1.0000 Uiso R .
H711 H 0.3929 0.5896 0.5438 0.0370 1.0000 Uiso R .
H712 H 0.3620 0.5910 0.5919 0.0371 1.0000 Uiso R .
H741 H 0.3532 0.6225 0.4988 0.0355 1.0000 Uiso R .
H751 H 0.3305 0.6436 0.4109 0.0356 1.0000 Uiso R .
H771 H 0.3022 0.5488 0.3613 0.0397 1.0000 Uiso R .
H781 H 0.3227 0.5248 0.4491 0.0408 1.0000 Uiso R .
H791 H 0.3585 0.5439 0.6686 0.0428 1.0000 Uiso R .
H792 H 0.3551 0.5145 0.6176 0.0428 1.0000 Uiso R .
H821 H 0.4279 0.4662 0.7404 0.0406 1.0000 Uiso R .
H831 H 0.4112 0.4423 0.8302 0.0373 1.0000 Uiso R .
H851 H 0.3180 0.4858 0.8182 0.0341 1.0000 Uiso R .
H861 H 0.3315 0.5109 0.7287 0.0335 1.0000 Uiso R .
H882 H 0.5386 0.2564 0.7094 0.0361 1.0000 Uiso R .
H881 H 0.5395 0.2874 0.6609 0.0359 1.0000 Uiso R .
H911 H 0.5683 0.2978 0.7555 0.0307 1.0000 Uiso R .
H921 H 0.5875 0.3249 0.8410 0.0323 1.0000 Uiso R .
H941 H 0.4911 0.3514 0.8839 0.0360 1.0000 Uiso R .
H951 H 0.4690 0.3267 0.7972 0.0366 1.0000 Uiso R .
H961 H 0.4931 0.2892 0.5851 0.0485 1.0000 Uiso R .
H962 H 0.4619 0.2886 0.6347 0.0492 1.0000 Uiso R .
H991 H 0.4630 0.3122 0.5204 0.0385 1.0000 Uiso R .
H1001 H 0.4388 0.3254 0.4286 0.0435 1.0000 Uiso R .
H1021 H 0.4002 0.2305 0.4140 0.0429 1.0000 Uiso R .
H1031 H 0.4228 0.2143 0.5048 0.0429 1.0000 Uiso R .
H841 H 0.3575 0.4524 0.8645 0.0353 1.0000 Uiso R .
H271 H 0.6863 0.4179 1.1162 0.0402 1.0000 Uiso R .
H1011 H 0.4103 0.2839 0.3799 0.0444 1.0000 Uiso R .
H681 H 0.4957 0.4948 0.3534 0.0304 1.0000 Uiso R .
H511 H 0.5142 0.4848 1.1273 0.0494 1.0000 Uiso R .
H761 H 0.3094 0.6065 0.3457 0.0370 1.0000 Uiso R .
H601 H 0.4421 0.6393 0.8692 0.0423 1.0000 Uiso R .
H931 H 0.5485 0.3479 0.9029 0.0327 1.0000 Uiso R .
H431 H 0.5434 0.3594 0.5959 0.0352 1.0000 Uiso R .
H351 H 0.6533 0.5423 0.5924 0.0292 1.0000 Uiso R .

loop_
_atom_site_aniso_label
_atom_site_aniso_U_11
_atom_site_aniso_U_22
_atom_site_aniso_U_33
_atom_site_aniso_U_23
_atom_site_aniso_U_13
_atom_site_aniso_U_12
C1 0.0344(10) 0.0438(11) 0.0282(9) 0.0133(8) 0.0057(8) -0.0033(8)
O1 0.0325(7) 0.0826(12) 0.0261(7) 0.0246(7) 0.0032(6) 0.0021(7)
C2 0.0372(10) 0.0258(8) 0.0237(9) 0.0066(7) 0.0038(7) -0.0063(7)
O2 0.0361(8) 0.0898(12) 0.0263(7) 0.0237(7) 0.0096(6) -0.0022(8)
C3 0.0478(12) 0.0525(13) 0.0305(10) -0.0148(9) -0.0006(9) -0.0142(10)
O3 0.0344(7) 0.0476(8) 0.0268(7) 0.0062(6) 0.0056(5) 0.0030(6)
C4 0.0548(12) 0.0294(9) 0.0207(9) -0.0058(7) -0.0024(8) -0.0093(8)
O4 0.0340(7) 0.0526(8) 0.0259(7) 0.0119(6) 0.0023(5) -0.0111(6)
C5 0.0419(11) 0.0285(9) 0.0266(9) 0.0085(7) 0.0087(8) 0.0025(8)
O5 0.0443(9) 0.1066(15) 0.0368(9) -0.0282(9) -0.0012(7) -0.0166(9)
C6 0.0402(10) 0.0342(10) 0.0287(10) 0.0038(8) 0.0118(8) -0.0048(8)
O6 0.0492(9) 0.0972(14) 0.0315(8) -0.0194(8) 0.0052(7) -0.0170(9)
C7 0.0374(10) 0.0278(9) 0.0250(9) -0.0075(7) -0.0032(7) -0.0043(7)
O7 0.0464(8) 0.0601(9) 0.0211(7) -0.0060(6) -0.0019(6) -0.0176(7)
C8 0.0370(10) 0.0465(11) 0.0253(9) -0.0063(8) -0.0054(8) -0.0056(9)
O8 0.0557(9) 0.0548(9) 0.0214(7) -0.0061(6) -0.0023(6) 0.0035(7)
C9 0.0423(11) 0.0452(11) 0.0246(9) -0.0025(8) 0.0133(8) 0.0060(9)
O9 0.0379(8) 0.0722(11) 0.0247(7) 0.0129(7) 0.0066(6) -0.0064(7)
C10 0.0303(9) 0.0410(10) 0.0162(8) 0.0015(7) 0.0068(7) 0.0108(7)
O10 0.0364(7) 0.0558(9) 0.0285(7) 0.0086(6) 0.0102(6) 0.0074(6)
O11 0.0472(9) 0.1088(15) 0.0329(8) -0.0076(9) 0.0170(7) -0.0305(10)
O12 0.0330(7) 0.0630(10) 0.0349(8) 0.0178(7) 0.0036(6) 0.0008(7)
O13 0.0372(7) 0.0663(10) 0.0221(7) -0.0113(6) -0.0002(5) -0.0146(7)
O14 0.0369(7) 0.0478(8) 0.0252(6) -0.0080(6) -0.0061(5) 0.0043(6)
O15 0.0378(8) 0.1265(17) 0.0264(8) -0.0138(9) -0.0045(6) -0.0148(9)
O16 0.0317(7) 0.0776(11) 0.0263(7) -0.0119(7) -0.0024(6) 0.0013(7)
O17 0.0755(11) 0.0374(8) 0.0241(7) 0.0002(6) 0.0161(7) -0.0063(7)
O18 0.0998(14) 0.0472(9) 0.0286(8) -0.0083(7) 0.0281(8) -0.0102(9)
O19 0.0470(8) 0.0422(8) 0.0212(6) 0.0011(5) 0.0066(6) -0.0032(6)
O20 0.0505(8) 0.0382(7) 0.0184(6) 0.0033(5) 0.0083(5) 0.0155(6)
C21 0.0339(9) 0.0326(9) 0.0113(7) 0.0006(6) -0.0030(6) -0.0087(7)
C22 0.0435(10) 0.0335(9) 0.0142(8) 0.0041(7) -0.0084(7) -0.0148(8)
O23 0.0528(8) 0.0359(7) 0.0161(6) 0.0076(5) -0.0136(5) -0.0175(6)
C24 0.0355(9) 0.0355(9) 0.0134(7) 0.0025(6) -0.0026(7) -0.0050(8)
C25 0.0404(10) 0.0329(9) 0.0223(9) 0.0010(7) -0.0076(7) -0.0055(8)
C26 0.0362(10) 0.0369(10) 0.0230(9) -0.0038(7) -0.0077(7) -0.0011(8)
N27 0.0360(8) 0.0464(9) 0.0193(7) 0.0072(6) -0.0107(6) 0.0013(7)
C28 0.0377(10) 0.0380(10) 0.0241(9) 0.0088(8) -0.0036(7) -0.0057(8)
C29 0.0338(9) 0.0379(10) 0.0189(8) 0.0044(7) -0.0030(7) -0.0073(8)
C30 0.0284(8) 0.0318(9) 0.0129(7) 0.0056(6) -0.0039(6) -0.0021(7)
O31 0.0239(6) 0.0392(7) 0.0147(5) 0.0069(5) 0.0007(4) 0.0009(5)
C32 0.0259(8) 0.0246(8) 0.0128(7) 0.0013(6) -0.0009(6) -0.0006(6)
C33 0.0251(8) 0.0240(8) 0.0195(8) 0.0011(6) -0.0004(6) 0.0008(6)
C34 0.0255(8) 0.0247(8) 0.0236(8) 0.0005(6) 0.0015(6) -0.0007(7)
N35 0.0283(7) 0.0292(7) 0.0187(7) 0.0047(6) 0.0022(6) -0.0035(6)
C36 0.0305(9) 0.0316(9) 0.0220(8) 0.0077(7) -0.0023(7) 0.0007(7)
C37 0.0247(8) 0.0389(10) 0.0178(8) 0.0054(7) -0.0011(6) 0.0024(7)
C38 0.0294(9) 0.0382(10) 0.0121(7) -0.0032(7) 0.0011(6) -0.0060(7)
O39 0.0284(6) 0.0416(7) 0.0154(5) -0.0059(5) -0.0053(5) -0.0005(5)
C40 0.0286(9) 0.0328(9) 0.0156(8) 0.0004(6) -0.0039(6) -0.0028(7)
C41 0.0264(9) 0.0511(12) 0.0256(9) -0.0097(8) -0.0018(7) 0.0000(8)
C42 0.0340(10) 0.0548(12) 0.0250(9) -0.0116(8) -0.0014(8) 0.0016(9)
N43 0.0356(8) 0.0347(8) 0.0192(7) -0.0041(6) -0.0058(6) -0.0027(7)
C44 0.0279(9) 0.0300(9) 0.0248(9) 0.0013(7) -0.0060(7) -0.0035(7)
C45 0.0263(8) 0.0301(9) 0.0205(8) 0.0006(7) -0.0021(6) -0.0050(7)
C46 0.0415(10) 0.0392(10) 0.0137(8) -0.0022(7) 0.0068(7) -0.0126(8)
O47 0.0507(8) 0.0483(8) 0.0154(6) -0.0071(5) 0.0093(5) -0.0235(7)
C48 0.0310(9) 0.0431(10) 0.0143(8) -0.0008(7) 0.0021(6) -0.0001(8)
C49 0.0388(10) 0.0420(10) 0.0197(8) -0.0063(7) 0.0035(7) -0.0065(8)
C50 0.0471(12) 0.0586(13) 0.0207(9) -0.0107(9) 0.0051(8) -0.0093(10)
N51 0.0469(10) 0.0655(12) 0.0126(7) -0.0031(7) 0.0067(6) -0.0004(9)
C52 0.0452(12) 0.0557(13) 0.0253(10) 0.0109(9) 0.0094(8) 0.0006(10)
C53 0.0429(11) 0.0454(11) 0.0259(9) 0.0018(8) 0.0087(8) -0.0071(9)
C54 0.0327(9) 0.0505(12) 0.0116(8) 0.0042(7) 0.0034(6) 0.0171(8)
C55 0.0387(10) 0.0582(13) 0.0136(8) -0.0045(8) 0.0010(7) 0.0251(9)
O56 0.0419(8) 0.0713(10) 0.0162(6) -0.0112(6) -0.0047(5) 0.0307(7)
C57 0.0401(10) 0.0449(11) 0.0144(8) -0.0005(7) 0.0000(7) 0.0168(9)
C58 0.0352(10) 0.0447(11) 0.0196(8) 0.0005(7) 0.0024(7) 0.0102(8)
C59 0.0344(10) 0.0423(11) 0.0256(9) 0.0026(8) -0.0030(7) 0.0073(8)
N60 0.0426(9) 0.0477(10) 0.0181(7) -0.0039(6) -0.0012(6) 0.0064(8)
C61 0.0405(11) 0.0517(12) 0.0203(9) -0.0052(8) 0.0073(8) 0.0109(9)
C62 0.0380(10) 0.0555(13) 0.0195(9) -0.0018(8) 0.0033(7) 0.0162(9)
C63 0.0308(9) 0.0424(10) 0.0133(7) 0.0035(7) 0.0071(6) 0.0104(8)
O64 0.0370(7) 0.0364(7) 0.0157(6) -0.0034(5) 0.0078(5) 0.0031(5)
C65 0.0242(8) 0.0362(9) 0.0126(7) -0.0004(6) 0.0014(6) 0.0042(7)
C66 0.0405(10) 0.0318(9) 0.0199(8) 0.0007(7) 0.0046(7) 0.0005(8)
C67 0.0354(10) 0.0390(10) 0.0205(8) 0.0028(7) 0.0080(7) 0.0002(8)
N68 0.0294(7) 0.0369(8) 0.0135(6) -0.0016(6) 0.0041(5) 0.0050(6)
C69 0.0242(8) 0.0319(9) 0.0204(8) -0.0019(7) 0.0009(6) 0.0013(7)
C70 0.0243(8) 0.0332(9) 0.0173(8) 0.0005(6) 0.0028(6) 0.0014(7)
C71 0.0350(10) 0.0433(10) 0.0142(8) 0.0004(7) 0.0005(7) 0.0138(8)
O72 0.0371(7) 0.0426(7) 0.0173(6) 0.0076(5) -0.0027(5) 0.0064(6)
C73 0.0267(9) 0.0424(10) 0.0173(8) 0.0067(7) 0.0040(6) 0.0082(7)
C74 0.0251(9) 0.0414(10) 0.0232(9) 0.0066(7) 0.0018(7) 0.0031(7)
C75 0.0238(8) 0.0397(10) 0.0285(9) 0.0095(8) 0.0002(7) 0.0019(7)
N76 0.0302(8) 0.0451(9) 0.0202(7) 0.0115(6) -0.0038(6) 0.0010(7)
C77 0.0374(10) 0.0390(10) 0.0255(9) 0.0064(8) -0.0032(8) -0.0007(8)
C78 0.0385(10) 0.0422(11) 0.0236(9) 0.0076(8) -0.0020(8) 0.0037(8)
C79 0.0362(10) 0.0556(12) 0.0173(8) 0.0111(8) 0.0080(7) 0.0230(9)
O80 0.0374(7) 0.0687(10) 0.0200(6) 0.0164(6) 0.0109(5) 0.0280(7)
C81 0.0316(9) 0.0431(10) 0.0152(8) 0.0022(7) 0.0031(7) 0.0116(8)
C82 0.0315(9) 0.0476(11) 0.0241(9) 0.0048(8) 0.0021(7) 0.0150(8)
C83 0.0329(10) 0.0411(10) 0.0245(9) 0.0065(8) -0.0007(7) 0.0093(8)
N84 0.0362(8) 0.0330(8) 0.0214(7) 0.0056(6) 0.0035(6) 0.0073(6)
C85 0.0337(9) 0.0311(9) 0.0240(8) 0.0014(7) 0.0052(7) 0.0074(7)
C86 0.0300(9) 0.0357(9) 0.0200(8) 0.0014(7) 0.0004(7) 0.0103(7)
C87 0.0480(16) 0.0362(14) 0.0105(11) 0.0000 0.0000 -0.0134(12)
C88 0.0373(10) 0.0382(10) 0.0164(8) -0.0063(7) 0.0007(7) -0.0072(8)
O89 0.0337(7) 0.0387(7) 0.0181(6) -0.0049(5) -0.0046(5) -0.0004(5)
C90 0.0355(9) 0.0255(8) 0.0163(8) 0.0002(6) -0.0044(7) -0.0002(7)
C91 0.0299(9) 0.0265(8) 0.0219(8) -0.0021(6) 0.0001(7) 0.0008(7)
C92 0.0318(9) 0.0278(9) 0.0240(8) -0.0024(7) -0.0034(7) -0.0017(7)
N93 0.0391(8) 0.0256(7) 0.0200(7) -0.0043(6) -0.0025(6) -0.0013(6)
C94 0.0326(9) 0.0331(9) 0.0261(9) -0.0036(7) 0.0027(7) 0.0039(7)
C95 0.0298(9) 0.0360(10) 0.0254(9) -0.0015(7) -0.0018(7) 0.0021(7)
C96 0.0626(14) 0.0419(11) 0.0165(9) 0.0062(8) -0.0132(8) -0.0261(10)
O97 0.0810(11) 0.0453(8) 0.0184(6) 0.0098(6) -0.0187(7) -0.0327(8)
C98 0.0464(11) 0.0386(10) 0.0160(8) 0.0020(7) -0.0036(7) -0.0121(8)
C99 0.0427(11) 0.0403(10) 0.0184(8) 0.0007(7) -0.0015(7) -0.0136(8)
C100 0.0437(11) 0.0440(11) 0.0244(9) 0.0066(8) -0.0024(8) -0.0110(9)
N101 0.0420(9) 0.0523(10) 0.0170(7) 0.0023(7) -0.0063(6) -0.0079(8)
C102 0.0440(11) 0.0441(11) 0.0192(9) -0.0051(7) -0.0031(7) -0.0117(9)
C103 0.0473(11) 0.0382(10) 0.0241(9) -0.0021(8) -0.0043(8) -0.0115(9)

loop_
_atom_type_symbol
_atom_type_scat_dispersion_real
_atom_type_scat_dispersion_imag
_atom_type_scat_Cromer_Mann_a1
_atom_type_scat_Cromer_Mann_b1
_atom_type_scat_Cromer_Mann_a2
_atom_type_scat_Cromer_Mann_b2
_atom_type_scat_Cromer_Mann_a3
_atom_type_scat_Cromer_Mann_b3
_atom_type_scat_Cromer_Mann_a4
_atom_type_scat_Cromer_Mann_b4
_atom_type_scat_Cromer_Mann_c
_atom_type_scat_source
C 0.0181 0.0091 2.3100 20.8439 1.0200 10.2075 1.5886 0.5687 0.8650 51.6512 0.2156 'International Tables Vol C 4.2.6.8 and 6.1.1.4'
H 0.0000 0.0000 0.4930 10.5109 0.3229 26.1257 0.1402 3.1424 0.0408 57.7998 0.0030 'International Tables Vol C 4.2.6.8 and 6.1.1.4'
O 0.0492 0.0322 3.0485 13.2771 2.2868 5.7011 1.5463 0.3239 0.8670 32.9089 0.2508 'International Tables Vol C 4.2.6.8 and 6.1.1.4'
S 0.3331 0.5567 6.9053 1.4679 5.2034 22.2151 1.4379 0.2536 1.5863 56.1720 0.8669 'International Tables Vol C 4.2.6.8 and 6.1.1.4'
N 0.0311 0.0180 12.2126 0.0057 3.1322 9.8933 2.0125 28.9975 1.1663 0.5826 -11.5290 'International Tables Vol C 4.2.6.8 and 6.1.1.4'

loop_
_geom_angle_atom_site_label_1
_geom_angle_site_symmetry_1
_geom_angle_atom_site_label_2
_geom_angle_atom_site_label_3
_geom_angle_site_symmetry_3
_geom_angle
_geom_angle_publ_flag
O1 . C1 C2 . 116.02(16) yes
O1 . C1 O2 . 125.85(19) yes
C2 . C1 O2 . 118.13(17) yes
C1 . C2 O3 . 116.71(16) yes
C1 . C2 O4 . 116.90(16) yes
O3 . C2 O4 . 126.39(18) yes
C4 . C3 O5 . 118.01(18) yes
C4 . C3 O6 . 115.45(19) yes
O5 . C3 O6 . 126.5(2) yes
C3 . C4 O7 . 117.95(18) yes
C3 . C4 O8 . 117.01(17) yes
O7 . C4 O8 . 125.0(2) yes
C6 . C5 O9 . 116.75(16) yes
C6 . C5 O10 . 117.23(17) yes
O9 . C5 O10 . 126.01(19) yes
C5 . C6 O11 . 118.50(18) yes
C5 . C6 O12 . 116.66(16) yes
O11 . C6 O12 . 124.8(2) yes
C8 . C7 O13 . 116.85(16) yes
C8 . C7 O14 . 116.50(16) yes
O13 . C7 O14 . 126.64(18) yes
C7 . C8 O15 . 118.18(17) yes
C7 . C8 O16 . 116.55(16) yes
O15 . C8 O16 . 125.27(19) yes
C10 . C9 O17 . 116.25(17) yes
C10 . C9 O18 . 118.38(16) yes
O17 . C9 O18 . 125.4(2) yes
C9 . C10 O19 . 116.50(15) yes
C9 . C10 O20 . 116.71(16) yes
O19 . C10 O20 . 126.79(18) yes
C22 . C21 C30 . 108.49(14) yes
C22 . C21 C38 . 109.31(14) yes
C30 . C21 C38 . 111.13(13) yes
C22 . C21 C46 . 109.83(14) yes
C30 . C21 C46 . 109.91(14) yes
C38 . C21 C46 . 108.17(15) yes
C21 . C22 O23 . 105.61(14) yes
C21 . C22 H221 . 109.5 no
O23 . C22 H221 . 110.6 no
C21 . C22 H222 . 110.6 no
O23 . C22 H222 . 110.1 no
H221 . C22 H222 . 110.3 no
C22 . O23 C24 . 119.40(14) yes
O23 . C24 C25 . 115.14(16) yes
O23 . C24 C29 . 124.81(16) yes
C25 . C24 C29 . 120.05(16) yes
C24 . C25 C26 . 118.57(17) yes
C24 . C25 H251 . 120.3 no
C26 . C25 H251 . 121.1 no
C25 . C26 N27 . 120.56(17) yes
C25 . C26 H261 . 121.0 no
N27 . C26 H261 . 118.5 no
C26 . N27 C28 . 121.35(15) yes
C26 . N27 H271 . 119.8 no
C28 . N27 H271 . 118.8 no
N27 . C28 C29 . 121.70(18) yes
N27 . C28 H281 . 117.7 no
C29 . C28 H281 . 120.6 no
C24 . C29 C28 . 117.76(17) yes
C24 . C29 H291 . 122.0 no
C28 . C29 H291 . 120.2 no
C21 . C30 O31 . 107.54(13) yes
C21 . C30 H301 . 111.1 no
O31 . C30 H301 . 109.7 no
C21 . C30 H302 . 108.2 no
O31 . C30 H302 . 108.1 no
H301 . C30 H302 . 112.1 no
C30 . O31 C32 . 117.92(13) yes
O31 . C32 C33 . 124.81(14) yes
O31 . C32 C37 . 116.03(15) yes
C33 . C32 C37 . 119.17(15) yes
C32 . C33 C34 . 118.52(15) yes
C32 . C33 H331 . 120.7 no
C34 . C33 H331 . 120.8 no
C33 . C34 N35 . 121.25(16) yes
C33 . C34 H341 . 120.3 no
N35 . C34 H341 . 118.5 no
C34 . N35 C36 . 121.09(14) yes
C34 . N35 H351 . 118.6 no
C36 . N35 H351 . 120.3 no
N35 . C36 C37 . 120.86(16) yes
N35 . C36 H361 . 117.1 no
C37 . C36 H361 . 122.0 no
C32 . C37 C36 . 119.00(16) yes
C32 . C37 H371 . 119.9 no
C36 . C37 H371 . 121.1 no
C21 . C38 O39 . 107.21(14) yes
C21 . C38 H382 . 110.1 no
O39 . C38 H382 . 108.8 no
C21 . C38 H381 . 110.2 no
O39 . C38 H381 . 110.4 no
H382 . C38 H381 . 110.1 no
C38 . O39 C40 . 117.62(13) yes
O39 . C40 C41 . 115.61(15) yes
O39 . C40 C45 . 124.52(16) yes
C41 . C40 C45 . 119.87(16) yes
C40 . C41 C42 . 118.39(17) yes
C40 . C41 H411 . 120.2 no
C42 . C41 H411 . 121.3 no
C41 . C42 N43 . 121.11(18) yes
C41 . C42 H421 . 120.7 no
N43 . C42 H421 . 118.2 no
C42 . N43 C44 . 121.14(15) yes
C42 . N43 H431 . 118.5 no
C44 . N43 H431 . 120.3 no
N43 . C44 C45 . 121.51(16) yes
N43 . C44 H441 . 118.1 no
C45 . C44 H441 . 120.4 no
C40 . C45 C44 . 117.91(16) yes
C40 . C45 H451 . 120.3 no
C44 . C45 H451 . 121.8 no
C21 . C46 O47 . 106.32(15) yes
C21 . C46 H461 . 110.0 no
O47 . C46 H461 . 109.6 no
C21 . C46 H462 . 110.3 no
O47 . C46 H462 . 109.7 no
H461 . C46 H462 . 110.9 no
C46 . O47 C48 . 121.37(14) yes
O47 . C48 C49 . 125.51(17) yes
O47 . C48 C53 . 115.02(17) yes
C49 . C48 C53 . 119.47(16) yes
C48 . C49 C50 . 118.18(19) yes
C48 . C49 H491 . 121.4 no
C50 . C49 H491 . 120.4 no
C49 . C50 N51 . 121.5(2) yes
C49 . C50 H501 . 120.4 no
N51 . C50 H501 . 118.1 no
C50 . N51 C52 . 121.42(17) yes
C50 . N51 H511 . 118.6 no
C52 . N51 H511 . 119.9 no
N51 . C52 C53 . 120.22(19) yes
N51 . C52 H521 . 118.6 no
C53 . C52 H521 . 121.2 no
C48 . C53 C52 . 119.2(2) yes
C48 . C53 H531 . 119.3 no
C52 . C53 H531 . 121.5 no
C55 . C54 C63 . 108.81(14) yes
C55 . C54 C71 . 108.93(16) yes
C63 . C54 C71 . 110.71(14) yes
C55 . C54 C79 . 110.27(15) yes
C63 . C54 C79 . 108.21(16) yes
C71 . C54 C79 . 109.90(15) yes
C54 . C55 O56 . 105.69(15) yes
C54 . C55 H551 . 109.9 no
O56 . C55 H551 . 108.4 no
C54 . C55 H552 . 110.3 no
O56 . C55 H552 . 110.8 no
H551 . C55 H552 . 111.6 no
C55 . O56 C57 . 118.86(14) yes
O56 . C57 C58 . 125.12(16) yes
O56 . C57 C62 . 115.12(17) yes
C58 . C57 C62 . 119.76(17) yes
C57 . C58 C59 . 118.27(17) yes
C57 . C58 H581 . 120.8 no
C59 . C58 H581 . 120.9 no
C58 . C59 N60 . 121.58(18) yes
C58 . C59 H591 . 119.4 no
N60 . C59 H591 . 119.0 no
C59 . N60 C61 . 120.70(16) yes
C59 . N60 H601 . 119.0 no
C61 . N60 H601 . 120.2 no
N60 . C61 C62 . 120.93(18) yes
N60 . C61 H611 . 118.8 no
C62 . C61 H611 . 120.3 no
C57 . C62 C61 . 118.71(18) yes
C57 . C62 H621 . 120.2 no
C61 . C62 H621 . 121.1 no
C54 . C63 O64 . 107.09(15) yes
C54 . C63 H631 . 110.5 no
O64 . C63 H631 . 109.7 no
C54 . C63 H632 . 108.6 no
O64 . C63 H632 . 109.5 no
H631 . C63 H632 . 111.3 no
C63 . O64 C65 . 117.40(14) yes
O64 . C65 C66 . 115.59(16) yes
O64 . C65 C70 . 124.83(15) yes
C66 . C65 C70 . 119.58(15) yes
C65 . C66 C67 . 119.02(17) yes
C65 . C66 H661 . 121.3 no
C67 . C66 H661 . 119.7 no
C66 . C67 N68 . 120.59(17) yes
C66 . C67 H671 . 122.3 no
N68 . C67 H671 . 117.1 no
C67 . N68 C69 . 121.03(15) yes
C67 . N68 H681 . 119.9 no
C69 . N68 H681 . 118.8 no
N68 . C69 C70 . 121.42(17) yes
N68 . C69 H691 . 118.7 no
C70 . C69 H691 . 119.9 no
C65 . C70 C69 . 118.28(16) yes
C65 . C70 H701 . 121.4 no
C69 . C70 H701 . 120.3 no
C54 . C71 O72 . 107.28(15) yes
C54 . C71 H711 . 109.1 no
O72 . C71 H711 . 110.0 no
C54 . C71 H712 . 110.4 no
O72 . C71 H712 . 110.1 no
H711 . C71 H712 . 109.9 no
C71 . O72 C73 . 117.98(15) yes
O72 . C73 C74 . 124.13(17) yes
O72 . C73 C78 . 115.88(17) yes
C74 . C73 C78 . 119.99(16) yes
C73 . C74 C75 . 117.83(18) yes
C73 . C74 H741 . 121.3 no
C75 . C74 H741 . 120.9 no
C74 . C75 N76 . 121.24(18) yes
C74 . C75 H751 . 120.3 no
N76 . C75 H751 . 118.5 no
C75 . N76 C77 . 121.41(16) yes
C75 . N76 H761 . 118.2 no
C77 . N76 H761 . 120.3 no
N76 . C77 C78 . 120.45(19) yes
N76 . C77 H771 . 118.8 no
C78 . C77 H771 . 120.7 no
C73 . C78 C77 . 118.96(19) yes
C73 . C78 H781 . 120.3 no
C77 . C78 H781 . 120.7 no
C54 . C79 O80 . 105.44(15) yes
C54 . C79 H791 . 109.5 no
O80 . C79 H791 . 109.0 no
C54 . C79 H792 . 111.2 no
O80 . C79 H792 . 111.3 no
H791 . C79 H792 . 110.3 no
C79 . O80 C81 . 120.36(14) yes
O80 . C81 C82 . 115.21(16) yes
O80 . C81 C86 . 124.92(16) yes
C82 . C81 C86 . 119.87(16) yes
C81 . C82 C83 . 119.06(17) yes
C81 . C82 H821 . 119.4 no
C83 . C82 H821 . 121.6 no
C82 . C83 N84 . 120.72(17) yes
C82 . C83 H831 . 121.0 no
N84 . C83 H831 . 118.2 no
C83 . N84 C85 . 121.00(16) yes
C83 . N84 H841 . 119.6 no
C85 . N84 H841 . 119.3 no
N84 . C85 C86 . 121.70(17) yes
N84 . C85 H851 . 118.8 no
C86 . C85 H851 . 119.5 no
C81 . C86 C85 . 117.61(16) yes
C81 . C86 H861 . 121.2 no
C85 . C86 H861 . 121.2 no
C96 12_554 C87 C88 12_554 109.13(10) yes
C96 12_554 C87 C88 . 108.66(11) yes
C88 12_554 C87 C88 . 110.87(19) yes
C96 12_554 C87 C96 . 110.4(2) yes
C88 12_554 C87 C96 . 108.66(11) yes
C88 . C87 C96 . 109.13(10) yes
C87 . C88 O89 . 107.17(13) yes
C87 . C88 H882 . 108.2 no
O89 . C88 H882 . 110.6 no
C87 . C88 H881 . 111.3 no
O89 . C88 H881 . 109.8 no
H882 . C88 H881 . 109.8 no
C88 . O89 C90 . 118.03(14) yes
O89 . C90 C91 . 124.39(16) yes
O89 . C90 C95 . 115.99(16) yes
C91 . C90 C95 . 119.62(16) yes
C90 . C91 C92 . 118.12(16) yes
C90 . C91 H911 . 121.0 no
C92 . C91 H911 . 120.9 no
C91 . C92 N93 . 121.32(17) yes
C91 . C92 H921 . 120.1 no
N93 . C92 H921 . 118.6 no
C92 . N93 C94 . 121.19(15) yes
C92 . N93 H931 . 119.3 no
C94 . N93 H931 . 119.4 no
N93 . C94 C95 . 120.64(17) yes
N93 . C94 H941 . 118.4 no
C95 . C94 H941 . 121.0 no
C90 . C95 C94 . 119.04(17) yes
C90 . C95 H951 . 119.5 no
C94 . C95 H951 . 121.4 no
C87 . C96 O97 . 105.20(15) yes
C87 . C96 H961 . 109.2 no
O97 . C96 H961 . 110.3 no
C87 . C96 H962 . 109.6 no
O97 . C96 H962 . 111.4 no
H961 . C96 H962 . 111.0 no
C96 . O97 C98 . 120.08(15) yes
O97 . C98 C99 . 125.12(17) yes
O97 . C98 C103 . 115.29(17) yes
C99 . C98 C103 . 119.58(17) yes
C98 . C99 C100 . 118.01(18) yes
C98 . C99 H991 . 120.1 no
C100 . C99 H991 . 121.9 no
C99 . C100 N101 . 121.53(19) yes
C99 . C100 H1001 . 120.6 no
N101 . C100 H1001 . 117.9 no
C100 . N101 C102 . 121.11(16) yes
C100 . N101 H1011 . 119.4 no
C102 . N101 H1011 . 119.5 no
N101 . C102 C103 . 120.60(18) yes
N101 . C102 H1021 . 118.2 no
C103 . C102 H1021 . 121.2 no
C98 . C103 C102 . 119.17(19) yes
C98 . C103 H1031 . 119.8 no
C102 . C103 H1031 . 121.1 no

loop_
_geom_bond_atom_site_label_1
_geom_bond_atom_site_label_2
_geom_bond_site_symmetry_2
_geom_bond_distance
_geom_bond_publ_flag
C1 O1 . 1.260(2) yes
C1 C2 . 1.549(3) yes
C1 O2 . 1.236(2) yes
C2 O3 . 1.247(2) yes
C2 O4 . 1.263(2) yes
C3 C4 . 1.555(3) yes
C3 O5 . 1.239(3) yes
C3 O6 . 1.258(3) yes
C4 O7 . 1.258(2) yes
C4 O8 . 1.254(2) yes
C5 C6 . 1.544(3) yes
C5 O9 . 1.260(2) yes
C5 O10 . 1.244(2) yes
C6 O11 . 1.228(2) yes
C6 O12 . 1.265(2) yes
C7 C8 . 1.545(3) yes
C7 O13 . 1.258(2) yes
C7 O14 . 1.244(2) yes
C8 O15 . 1.235(2) yes
C8 O16 . 1.265(2) yes
C9 C10 . 1.551(3) yes
C9 O17 . 1.263(2) yes
C9 O18 . 1.236(2) yes
C10 O19 . 1.249(2) yes
C10 O20 . 1.259(2) yes
C21 C22 . 1.534(2) yes
C21 C30 . 1.531(2) yes
C21 C38 . 1.529(2) yes
C21 C46 . 1.532(3) yes
C22 O23 . 1.452(2) yes
C22 H221 . 0.987 no
C22 H222 . 0.996 no
O23 C24 . 1.342(2) yes
C24 C25 . 1.403(2) yes
C24 C29 . 1.390(3) yes
C25 C26 . 1.371(2) yes
C25 H251 . 0.962 no
C26 N27 . 1.338(3) yes
C26 H261 . 0.945 no
N27 C28 . 1.337(3) yes
N27 H271 . 0.885 no
C28 C29 . 1.372(2) yes
C28 H281 . 0.948 no
C29 H291 . 0.957 no
C30 O31 . 1.4499(19) yes
C30 H301 . 0.990 no
C30 H302 . 0.988 no
O31 C32 . 1.3411(19) yes
C32 C33 . 1.398(2) yes
C32 C37 . 1.404(2) yes
C33 C34 . 1.375(2) yes
C33 H331 . 0.942 no
C34 N35 . 1.343(2) yes
C34 H341 . 0.951 no
N35 C36 . 1.343(2) yes
N35 H351 . 0.917 no
C36 C37 . 1.370(2) yes
C36 H361 . 0.934 no
C37 H371 . 0.945 no
C38 O39 . 1.447(2) yes
C38 H382 . 0.991 no
C38 H381 . 1.005 no
O39 C40 . 1.3433(19) yes
C40 C41 . 1.395(3) yes
C40 C45 . 1.403(2) yes
C41 C42 . 1.380(3) yes
C41 H411 . 0.944 no
C42 N43 . 1.335(3) yes
C42 H421 . 0.949 no
N43 C44 . 1.341(2) yes
N43 H431 . 0.907 no
C44 C45 . 1.375(2) yes
C44 H441 . 0.951 no
C45 H451 . 0.957 no
C46 O47 . 1.449(2) yes
C46 H461 . 0.989 no
C46 H462 . 0.996 no
O47 C48 . 1.337(2) yes
C48 C49 . 1.385(3) yes
C48 C53 . 1.400(3) yes
C49 C50 . 1.373(3) yes
C49 H491 . 0.959 no
C50 N51 . 1.340(3) yes
C50 H501 . 0.950 no
N51 C52 . 1.332(3) yes
N51 H511 . 0.888 no
C52 C53 . 1.373(3) yes
C52 H521 . 0.957 no
C53 H531 . 0.950 no
C54 C55 . 1.529(3) yes
C54 C63 . 1.537(2) yes
C54 C71 . 1.535(2) yes
C54 C79 . 1.532(3) yes
C55 O56 . 1.445(2) yes
C55 H551 . 1.006 no
C55 H552 . 0.995 no
O56 C57 . 1.346(2) yes
C57 C58 . 1.384(3) yes
C57 C62 . 1.407(3) yes
C58 C59 . 1.374(3) yes
C58 H581 . 0.964 no
C59 N60 . 1.344(3) yes
C59 H591 . 0.950 no
N60 C61 . 1.346(3) yes
N60 H601 . 0.892 no
C61 C62 . 1.365(3) yes
C61 H611 . 0.945 no
C62 H621 . 0.956 no
C63 O64 . 1.444(2) yes
C63 H631 . 0.985 no
C63 H632 . 1.000 no
O64 C65 . 1.344(2) yes
C65 C66 . 1.401(2) yes
C65 C70 . 1.392(3) yes
C66 C67 . 1.371(2) yes
C66 H661 . 0.964 no
C67 N68 . 1.347(2) yes
C67 H671 . 0.951 no
N68 C69 . 1.342(2) yes
N68 H681 . 0.914 no
C69 C70 . 1.377(2) yes
C69 H691 . 0.951 no
C70 H701 . 0.946 no
C71 O72 . 1.441(2) yes
C71 H711 . 0.994 no
C71 H712 . 0.985 no
O72 C73 . 1.347(2) yes
C73 C74 . 1.400(3) yes
C73 C78 . 1.393(3) yes
C74 C75 . 1.378(2) yes
C74 H741 . 0.950 no
C75 N76 . 1.344(3) yes
C75 H751 . 0.948 no
N76 C77 . 1.343(3) yes
N76 H761 . 0.889 no
C77 C78 . 1.374(3) yes
C77 H771 . 0.956 no
C78 H781 . 0.957 no
C79 O80 . 1.448(2) yes
C79 H791 . 0.989 no
C79 H792 . 0.999 no
O80 C81 . 1.335(2) yes
C81 C82 . 1.404(2) yes
C81 C86 . 1.394(2) yes
C82 C83 . 1.356(3) yes
C82 H821 . 0.958 no
C83 N84 . 1.342(2) yes
C83 H831 . 0.947 no
N84 C85 . 1.346(2) yes
N84 H841 . 0.905 no
C85 C86 . 1.370(2) yes
C85 H851 . 0.949 no
C86 H861 . 0.950 no
C87 C96 12_554 1.536(2) yes
C87 C88 12_554 1.529(2) yes
C87 C88 . 1.529(2) yes
C87 C96 . 1.536(2) yes
C88 O89 . 1.444(2) yes
C88 H882 . 0.993 no
C88 H881 . 0.997 no
O89 C90 . 1.345(2) yes
C90 C91 . 1.393(3) yes
C90 C95 . 1.402(3) yes
C91 C92 . 1.377(2) yes
C91 H911 . 0.947 no
C92 N93 . 1.341(2) yes
C92 H921 . 0.949 no
N93 C94 . 1.344(2) yes
N93 H931 . 0.910 no
C94 C95 . 1.366(3) yes
C94 H941 . 0.958 no
C95 H951 . 0.964 no
C96 O97 . 1.451(2) yes
C96 H961 . 1.002 no
C96 H962 . 1.004 no
O97 C98 . 1.332(2) yes
C98 C99 . 1.394(3) yes
C98 C103 . 1.402(3) yes
C99 C100 . 1.371(3) yes
C99 H991 . 0.950 no
C100 N101 . 1.343(3) yes
C100 H1001 . 0.957 no
N101 C102 . 1.343(3) yes
N101 H1011 . 0.889 no
C102 C103 . 1.361(3) yes
C102 H1021 . 0.940 no
C103 H1031 . 0.958 no

loop_
_geom_hbond_atom_site_label_D
_geom_hbond_atom_site_label_H
_geom_hbond_atom_site_label_A
_geom_hbond_site_symmetry_A
_geom_hbond_angle_DHA
_geom_hbond_distance_DH
_geom_hbond_distance_HA
_geom_hbond_distance_DA
_geom_hbond_publ_flag
C22 H221 O12 16_456 133.0 0.987 2.563 3.314(3) yes
C29 H291 O7 . 156.0 0.957 2.433 3.333(3) yes
C33 H331 O11 16_456 124.0 0.942 2.593 3.216(3) yes
C37 H371 O20 . 175.0 0.945 2.545 3.488(3) yes
C49 H491 O9 2_667 159.0 0.959 2.438 3.349(3) yes
C50 H501 O10 2_667 122.0 0.950 2.554 3.164(3) yes
C55 H551 O16 2_666 135.0 1.006 2.592 3.381(3) yes
C58 H581 O20 . 154.0 0.964 2.416 3.311(3) yes
C82 H821 O18 . 160.0 0.958 2.495 3.411(3) yes
C86 H861 O4 13_555 155.0 0.950 2.488 3.374(3) yes
C91 H911 O5 16_456 131.0 0.947 2.570 3.275(3) yes
C99 H991 O13 . 156.0 0.950 2.447 3.336(3) yes
N84 H841 O10 . 122.0 0.905 2.364 2.951(3) yes
N84 H841 O12 . 156.0 0.905 1.738 2.589(3) yes
N27 H271 O1 16_456 147.0 0.885 1.842 2.631(3) yes
N27 H271 O3 16_456 132.0 0.885 2.253 2.918(3) yes
N101 H1011 O14 6_545 131.0 0.889 2.239 2.901(3) yes
N101 H1011 O16 6_545 147.0 0.889 1.821 2.614(3) yes
N68 H681 O18 2_666 122.0 0.914 2.219 2.816(3) yes
N68 H681 O20 2_666 150.0 0.914 1.868 2.699(3) yes
N51 H511 O17 2_667 145.0 0.888 1.850 2.625(3) yes
N51 H511 O19 2_667 134.0 0.888 2.226 2.913(3) yes
N76 H761 O9 13_554 161.0 0.889 1.800 2.658(3) yes
N60 H601 O6 2_667 150.0 0.892 1.806 2.617(3) yes
N60 H601 O8 2_667 127.0 0.892 2.238 2.863(3) yes
N93 H931 O5 . 120.0 0.910 2.403 2.968(3) yes
N93 H931 O7 . 155.0 0.910 1.770 2.626(3) yes
N43 H431 O13 . 153.0 0.907 1.819 2.661(3) yes
N43 H431 O15 . 121.0 0.907 2.312 2.889(3) yes
N35 H351 O2 2_666 121.0 0.917 2.292 2.870(3) yes
N35 H351 O4 2_666 153.0 0.917 1.853 2.704(3) yes

loop_
_platon_squeeze_void_nr
_platon_squeeze_void_average_x
_platon_squeeze_void_average_y
_platon_squeeze_void_average_z
_platon_squeeze_void_volume
_platon_squeeze_void_count_electrons
_platon_squeeze_void_content
1 0.000 0.250 0.125 46 3 ' '
2 0.000 0.250 0.625 27 2 ' '
3 0.000 0.750 0.875 46 3 ' '
4 0.000 0.750 0.375 27 1 ' '
5 0.054 0.102 0.620 209 89 ' '
6 0.054 0.602 0.374 209 89 ' '
7 0.098 0.452 0.362 47 3 ' '
8 0.098 0.952 0.637 47 3 ' '
9 0.098 0.453 0.880 21 1 ' '
10 0.099 0.953 0.120 21 1 ' '
11 0.148 0.304 0.884 209 88 ' '
12 0.148 0.804 0.103 209 88 ' '
13 0.202 0.152 0.887 47 3 ' '
14 0.202 0.652 0.113 47 3 ' '
15 0.203 0.151 0.370 21 1 ' '
16 0.250 0.500 0.605 234 98 ' '
17 0.203 0.651 0.630 21 1 ' '
18 0.250 1.000 0.387 234 98 ' '
19 0.298 0.348 0.612 47 2 ' '
20 0.298 0.848 0.387 47 2 ' '
21 0.296 0.349 0.130 21 1 ' '
22 0.296 0.849 0.870 21 1 ' '
23 0.352 0.196 0.121 208 89 ' '
24 0.352 0.696 0.874 208 89 ' '
25 0.402 0.048 0.138 47 2 ' '
26 0.402 0.548 0.862 47 2 ' '
27 0.401 0.047 0.620 21 1 ' '
28 0.401 0.547 0.380 21 1 ' '
29 0.446 0.398 0.389 209 89 ' '
30 0.446 0.898 0.600 208 89 ' '
31 0.500 0.250 0.375 46 3 ' '
32 0.500 0.750 0.625 46 3 ' '
33 0.500 0.250 0.875 27 1 ' '
34 0.500 0.750 0.125 27 2 ' '
35 0.554 0.102 0.874 209 89 ' '
36 0.554 0.602 0.120 209 89 ' '
37 0.598 0.452 0.137 47 3 ' '
38 0.598 0.952 0.862 47 3 ' '
39 0.599 0.453 0.620 21 1 ' '
40 0.598 0.953 0.380 21 1 ' '
41 0.648 0.304 0.603 209 88 ' '
42 0.648 0.804 0.384 209 88 ' '
43 0.702 0.152 0.613 47 3 ' '
44 0.702 0.652 0.387 47 3 ' '
45 0.703 0.151 0.130 21 1 ' '
46 0.750 0.500 0.887 234 98 ' '
47 0.703 0.651 0.870 21 1 ' '
48 0.750 1.000 0.105 234 98 ' '
49 0.798 0.348 0.888 47 2 ' '
50 0.798 0.848 0.112 47 2 ' '
51 0.796 0.349 0.370 21 1 ' '
52 0.796 0.849 0.630 21 1 ' '
53 0.852 0.196 0.374 208 89 ' '
54 0.852 0.696 0.621 208 89 ' '
55 0.902 0.048 0.362 47 2 ' '
56 0.902 0.548 0.638 47 2 ' '
57 0.901 0.047 0.880 21 1 ' '
58 0.901 0.547 0.120 21 1 ' '
59 0.946 0.398 0.100 208 89 ' '
60 0.946 0.898 0.889 209 89 ' '
